data_7203688
loop_
_publ_author_name
'Christophe Stroh'
'Raymond Ziessel'
'Gabriele Raudaschl-Sieber'
'Frank H. K\"ohler'
'Philippe Turek'

_publ_section_title
;
 Intramolecular exchange interactions in non-aromatic
 bis-nitronyl-nitroxides
;
_journal_issue 8
_journal_name_full 'Journal of Materials Chemistry'
_journal_page_first 850
_journal_paper_doi 10.1039/b414284e
_journal_volume 15
_journal_year 2005
_chemical_formula_moiety 'C16 H23 N2 O3'
_chemical_formula_sum 'C16 H23 N2 O3'
_chemical_formula_weight 291.37
_chemical_name_systematic ' ?'
_space_group_IT_number 61
_symmetry_cell_setting orthorhombic
_symmetry_space_group_name_Hall '-P 2ac 2ab'
_symmetry_space_group_name_H-M 'P b c a'
_cell_angle_alpha 90
_cell_angle_beta 90
_cell_angle_gamma 90
_cell_formula_units_Z 8
_cell_length_a 11.2540(2)
_cell_length_b 11.9432(2)
_cell_length_c 23.8124(7)
_cell_measurement_temperature 173
_cell_volume 3200.60(12)
_computing_publication_material CIFGEN_IN_OpenMoleN_(_1997)
_computing_structure_refinement LSFM_OpenMoleN_(_1997)
_computing_structure_solution Direct_methods_(SIR,_Burla_et_al.,_1989)
_diffrn_ambient_temperature 173
_diffrn_measurement_details
;
7034 reflections were collected using program Collect
("Collect" Data collection software, Nonius B.V., 1998)
The conditions were as follow : crystal to detector distance = 36. mm.
Scan angle = 2.0 deg 1 scans of 60 sec per frame.
Data collection was divided into 1 set(s)
with the following starting angles and number of frames :
Set 1 Theta = 6.30 Omega = 0.00 Kappa = 0.00 129 frames
Friedel pairs were averaged. Internal R = 0.05
;
_diffrn_measurement_device_type KappaCCD
_diffrn_measurement_method '\p scans'
_diffrn_radiation_monochromator graphite
_diffrn_radiation_type Mo-K\a
_diffrn_radiation_wavelength 0.71073
_diffrn_reflns_av_R_equivalents 0.050
_diffrn_reflns_av_sigmaI/netI 0.333
_diffrn_reflns_limit_h_max 14
_diffrn_reflns_limit_h_min -14
_diffrn_reflns_limit_k_max 15
_diffrn_reflns_limit_k_min -15
_diffrn_reflns_limit_l_max 30
_diffrn_reflns_limit_l_min -30
_diffrn_reflns_number 7034
_diffrn_reflns_theta_max 27.48
_diffrn_reflns_theta_min 2.5
_diffrn_source xray_tube
_diffrn_standards_decay_% 0
_exptl_absorpt_coefficient_mu 0.084
_exptl_absorpt_correction_T_max 1.0000
_exptl_absorpt_correction_T_min 0.8580
_exptl_absorpt_correction_type refdelf_(Walker_&_Stuart,_1983)
_exptl_crystal_colour green
_exptl_crystal_density_diffrn 1.21
_exptl_crystal_density_method none
_exptl_crystal_description prism
_exptl_crystal_F_000 1256
_exptl_crystal_size_max 0.20
_exptl_crystal_size_mid 0.20
_exptl_crystal_size_min 0.10
_refine_diff_density_max 0.219
_refine_diff_density_min -0.168
_refine_ls_extinction_method none
_refine_ls_goodness_of_fit_all 8.845
_refine_ls_goodness_of_fit_ref 1.041
_refine_ls_hydrogen_treatment noref
_refine_ls_matrix_type full
_refine_ls_number_constraints 0
_refine_ls_number_parameters 190
_refine_ls_number_reflns 1899
_refine_ls_number_restraints 0
_refine_ls_R_factor_all 0.089
_refine_ls_R_factor_gt 0.037
_refine_ls_shift/esd_mean 0.000
_refine_ls_shift/su_max 0.001
_refine_ls_structure_factor_coef F
_refine_ls_weighting_scheme sigma
_refine_ls_wR_factor_all 0.510
_refine_ls_wR_factor_ref 0.058
_reflns_number_gt 1899
_reflns_number_total 4115
_reflns_threshold_expression >3.0\s(I)
_cod_data_source_file b414284e.txt
_cod_data_source_block st886
_cod_original_cell_volume 3200.6(1)
_cod_database_code 7203688

loop_
_symmetry_equiv_pos_as_xyz
x,y,z
1/2-x,-y,1/2+z
-x,1/2+y,1/2-z
1/2+x,1/2-y,-z
-x,-y,-z
1/2+x,+y,1/2-z
+x,1/2-y,1/2+z
1/2-x,1/2+y,+z

loop_
_atom_site_label
_atom_site_fract_x
_atom_site_fract_y
_atom_site_fract_z
_atom_site_U_iso_or_equiv
_atom_site_adp_type
_atom_site_calc_flag
_atom_site_calc_attached_atom
_atom_site_type_symbol
C1 0.5006(2) 0.1045(2) 0.08885(8) 0.026(1) Uani ? ? C
N1 0.3813(1) 0.1092(1) 0.09622(7) 0.0269(8) Uani ? ? N
C2 0.3355(2) 0.2269(1) 0.09942(8) 0.027(1) Uani ? ? C
C3 0.4375(2) 0.2890(1) 0.06746(9) 0.027(1) Uani ? ? C
N2 0.5381(1) 0.2104(1) 0.07808(6) 0.0249(8) Uani ? ? N
O1 0.3114(1) 0.0259(1) 0.10494(7) 0.0404(8) Uani ? ? O
C4 0.2148(2) 0.2352(2) 0.07230(9) 0.035(1) Uani ? ? C
C5 0.3282(2) 0.2571(2) 0.1612(1) 0.044(1) Uani ? ? C
C6 0.4658(2) 0.4045(2) 0.0894(1) 0.043(1) Uani ? ? C
C7 0.4203(2) 0.2905(2) 0.00404(9) 0.044(1) Uani ? ? C
O2 0.6468(1) 0.2414(1) 0.07322(7) 0.0353(7) Uani ? ? O
C8 0.5753(1) 0.0055(1) 0.09217(8) 0.0259(9) Uani ? ? C
C9 0.6878(2) 0.0046(2) 0.05738(9) 0.036(1) Uani ? ? C
C10 0.5417(2) -0.0787(2) 0.12593(8) 0.028(1) Uani ? ? C
C11 0.6067(2) -0.1802(1) 0.13735(8) 0.029(1) Uani ? ? C
C12 0.5642(2) -0.2601(2) 0.17160(8) 0.029(1) Uani ? ? C
C13 0.6263(2) -0.3627(1) 0.18373(8) 0.030(1) Uani ? ? C
C14 0.5822(2) -0.4500(2) 0.21206(8) 0.031(1) Uani ? ? C
C15 0.4588(2) -0.4559(2) 0.23584(9) 0.045(1) Uani ? ? C
C16 0.6581(2) -0.5486(2) 0.21764(9) 0.042(1) Uani ? ? C
O3 0.6294(1) -0.6372(1) 0.23877(7) 0.060(1) Uani ? ? O
H1 0.1870 0.3102 0.0747 0.0492 Uiso calc C4 H
H2 0.2204 0.2138 0.0340 0.0492 Uiso calc C4 H
H3 0.1608 0.1870 0.0912 0.0492 Uiso calc C4 H
H4 0.2994 0.3314 0.1651 0.0574 Uiso calc C5 H
H5 0.2757 0.2069 0.1797 0.0574 Uiso calc C5 H
H6 0.4050 0.2517 0.1776 0.0574 Uiso calc C5 H
H7 0.5283 0.4361 0.0678 0.0630 Uiso calc C6 H
H8 0.3972 0.4505 0.0865 0.0630 Uiso calc C6 H
H9 0.4896 0.3995 0.1275 0.0630 Uiso calc C6 H
H10 0.4847 0.3291 -0.0130 0.0596 Uiso calc C7 H
H11 0.4176 0.2158 -0.0096 0.0596 Uiso calc C7 H
H12 0.3480 0.3275 -0.0048 0.0596 Uiso calc C7 H
H13 0.7287 -0.0641 0.0631 0.0469 Uiso calc C9 H
H14 0.6681 0.0121 0.0188 0.0469 Uiso calc C9 H
H15 0.7373 0.0651 0.0685 0.0469 Uiso calc C9 H
H16 0.4672 -0.0706 0.1443 0.0378 Uiso calc C10 H
H17 0.6820 -0.1909 0.1201 0.0383 Uiso calc C11 H
H18 0.4890 -0.2482 0.1888 0.0384 Uiso calc C12 H
H19 0.7056 -0.3689 0.1704 0.0398 Uiso calc C13 H
H20 0.4479 -0.5258 0.2541 0.0588 Uiso calc C15 H
H21 0.4479 -0.3969 0.2621 0.0588 Uiso calc C15 H
H22 0.4026 -0.4485 0.2063 0.0588 Uiso calc C15 H
H23 0.7368 -0.5430 0.2035 0.0548 Uiso calc C16 H

loop_
_atom_site_aniso_label
_atom_site_aniso_U_11
_atom_site_aniso_U_22
_atom_site_aniso_U_33
_atom_site_aniso_U_12
_atom_site_aniso_U_13
_atom_site_aniso_U_23
_atom_site_aniso_type_symbol
C1 0.0197(9) 0.027(1) 0.033(1) -0.0006(8) -0.0006(8) -0.0011(8) C
N1 0.0199(7) 0.0224(7) 0.044(1) -0.0042(7) 0.0016(7) 0.0026(7) N
C2 0.0221(9) 0.0267(9) 0.035(1) 0.0018(9) 0.0010(9) -0.0045(9) C
C3 0.0190(8) 0.0251(9) 0.040(1) 0.0007(8) -0.0004(9) 0.0028(9) C
N2 0.0164(7) 0.0267(8) 0.0354(9) -0.0041(7) -0.0019(7) 0.0007(7) N
O1 0.0245(7) 0.0313(7) 0.086(1) -0.0051(6) 0.0061(7) 0.0054(8) O
C4 0.0210(9) 0.037(1) 0.056(1) 0.0036(9) 0.003(1) -0.001(1) C
C5 0.042(1) 0.049(1) 0.042(1) 0.006(1) 0.004(1) -0.004(1) C
C6 0.034(1) 0.027(1) 0.085(2) 0.001(1) 0.003(1) -0.006(1) C
C7 0.029(1) 0.063(1) 0.046(1) 0.007(1) 0.002(1) 0.017(1) C
O2 0.0200(6) 0.0373(7) 0.0593(9) -0.0043(6) -0.0027(7) 0.0023(7) O
C8 0.0213(9) 0.0250(9) 0.033(1) -0.0008(8) -0.0004(8) -0.0023(8) C
C9 0.031(1) 0.032(1) 0.045(1) 0.002(1) 0.006(1) 0.001(1) C
C10 0.0222(9) 0.0290(9) 0.036(1) -0.0006(8) 0.0006(9) -0.0025(9) C
C11 0.0245(9) 0.0292(9) 0.035(1) 0.0035(9) 0.0009(9) -0.0019(9) C
C12 0.0251(9) 0.031(1) 0.033(1) 0.0017(9) 0.0018(9) -0.0018(9) C
C13 0.027(1) 0.033(1) 0.031(1) 0.0007(9) 0.0005(9) -0.0029(9) C
C14 0.031(1) 0.031(1) 0.030(1) 0.0005(9) -0.0016(9) 0.0039(9) C
C15 0.038(1) 0.047(1) 0.051(1) 0.003(1) 0.010(1) 0.012(1) C
C16 0.035(1) 0.045(1) 0.046(1) 0.006(1) -0.002(1) 0.009(1) C
O3 0.057(1) 0.0454(8) 0.084(1) 0.0091(8) 0.0102(9) 0.0342(8) O

loop_
_atom_type_symbol
_atom_type_description
_atom_type_scat_dispersion_real
_atom_type_scat_dispersion_imag
_atom_type_scat_source
C ? 0.002 0.002 International_Tables_Vol_IV_Table_2.3.1
H ? 0.000 0.000 International_Tables_Vol_IV_Table_2.3.1
N ? 0.004 0.003 International_Tables_Vol_IV_Table_2.3.1
O ? 0.008 0.006 International_Tables_Vol_IV_Table_2.3.1

loop_
_geom_angle_atom_site_label_1
_geom_angle_atom_site_label_2
_geom_angle_atom_site_label_3
_geom_angle
_geom_angle_site_symmetry_1
_geom_angle_site_symmetry_2
_geom_angle_site_symmetry_3
_geom_angle_publ_flag
N1 C1 N2 107.1(2) . . . ?
N1 C1 C8 126.8(2) . . . ?
N2 C1 C8 126.1(2) . . . ?
C1 N1 C2 112.7(1) . . . ?
C1 N1 N2 36.5(1) . . . ?
C1 N1 O1 126.6(2) . . . ?
C2 N1 N2 76.6(1) . . . ?
C2 N1 O1 120.5(1) . . . ?
N2 N1 O1 162.9(1) . . . ?
N1 C2 C3 99.6(1) . . . ?
N1 C2 C4 110.5(2) . . . ?
N1 C2 C5 106.9(2) . . . ?
C3 C2 C4 115.0(2) . . . ?
C3 C2 C5 113.5(2) . . . ?
C4 C2 C5 110.6(2) . . . ?
C2 C3 N2 100.2(1) . . . ?
C2 C3 C6 114.8(2) . . . ?
C2 C3 C7 113.3(2) . . . ?
N2 C3 C6 110.9(2) . . . ?
N2 C3 C7 105.8(2) . . . ?
C6 C3 C7 111.0(2) . . . ?
C1 N2 N1 36.4(1) . . . ?
C1 N2 C3 112.4(1) . . . ?
C1 N2 O2 125.6(2) . . . ?
N1 N2 C3 76.6(1) . . . ?
N1 N2 O2 161.6(1) . . . ?
C3 N2 O2 121.8(2) . . . ?
C1 C8 C9 117.4(2) . . . ?
C1 C8 C10 118.7(2) . . . ?
C9 C8 C10 123.9(2) . . . ?
C8 C10 C11 126.9(2) . . . ?
C10 C11 C12 122.1(2) . . . ?
C11 C12 C13 123.6(2) . . . ?
C12 C13 C14 125.8(2) . . . ?
C13 C14 C15 124.8(2) . . . ?
C13 C14 C16 117.2(2) . . . ?
C15 C14 C16 117.9(2) . . . ?
C14 C16 O3 125.7(2) . . . ?

loop_
_geom_bond_atom_site_label_1
_geom_bond_atom_site_label_2
_geom_bond_distance
_geom_bond_site_symmetry_1
_geom_bond_site_symmetry_2
_geom_bond_publ_flag
C1 N1 1.356(2) . . ?
C1 N2 1.357(2) . . ?
C1 C8 1.453(3) . . ?
N1 C2 1.500(2) . . ?
N1 N2 2.183(2) . . ?
N1 O1 1.285(2) . . ?
C2 C3 1.564(3) . . ?
C2 C4 1.507(3) . . ?
C2 C5 1.517(3) . . ?
C3 N2 1.493(2) . . ?
C3 C6 1.509(3) . . ?
C3 C7 1.523(3) . . ?
N2 O2 1.284(2) . . ?
C8 C9 1.513(3) . . ?
C8 C10 1.342(3) . . ?
C10 C11 1.441(3) . . ?
C11 C12 1.343(3) . . ?
C12 C13 1.440(3) . . ?
C13 C14 1.337(3) . . ?
C14 C15 1.501(3) . . ?
C14 C16 1.462(3) . . ?
C16 O3 1.215(3) . . ?

loop_
_geom_contact_atom_site_label_1
_geom_contact_atom_site_label_2
_geom_contact_distance
_geom_contact_site_symmetry_1
_geom_contact_site_symmetry_2
_geom_contact_publ_flag
? ? ? ? ? ?
